data_4311055
loop_
_publ_author_name
'Andrew R. Chadeayne'
'Peter T. Wolczanski'
'Emil B. Lobkovsky'

_publ_section_title
;
 The Course of (R2R'SiO)3TaCl2 (R =tBu, R' = H, Me, Ph,tBu (silox); R
 =iPr, R' =tBu,iPr) Reduction Is Dependent on Siloxide Size
;
_journal_name_full 'Inorganic Chemistry'
_journal_page_first 3421
_journal_page_last 3432
_journal_paper_doi 10.1021/ic035407u
_journal_volume 43
_journal_year 2004
_chemical_formula_sum 'C54 H126 Cl2 O6 Si6 Ta2'
_chemical_formula_weight 1472.89
_chemical_name_systematic
;
 ?
;
_space_group_IT_number 15
_symmetry_cell_setting monoclinic
_symmetry_space_group_name_Hall '-C 2yc'
_symmetry_space_group_name_H-M 'C 1 2/c 1'
_atom_sites_solution_hydrogens geom
_atom_sites_solution_primary direct
_atom_sites_solution_secondary difmap
_audit_creation_method SHELXL-97
_cell_angle_alpha 90.00
_cell_angle_beta 101.968(1)
_cell_angle_gamma 90.00
_cell_formula_units_Z 4
_cell_length_a 13.9922(8)
_cell_length_b 25.2621(14)
_cell_length_c 21.2191(11)
_cell_measurement_temperature 173(2)
_cell_volume 7337.3(7)
_computing_cell_refinement 'Bruker SAINT'
_computing_data_collection 'Bruker SMART'
_computing_data_reduction 'Bruker SHELXTL'
_computing_molecular_graphics 'Bruker SHELXTL'
_computing_publication_material 'Bruker SHELXTL'
_computing_structure_refinement 'SHELXL-97 (Sheldrick, 1997)'
_computing_structure_solution 'SHELXS-97 (Sheldrick, 1990)'
_diffrn_ambient_temperature 173(2)
_diffrn_measured_fraction_theta_full 0.886
_diffrn_measured_fraction_theta_max 0.886
_diffrn_measurement_device_type 'Bruker 1K CCD area detector'
_diffrn_measurement_method '0.3 deg. omega scans'
_diffrn_radiation_monochromator graphite
_diffrn_radiation_source 'fine-focus sealed tube'
_diffrn_radiation_type MoK\a
_diffrn_radiation_wavelength 0.71073
_diffrn_reflns_av_R_equivalents 0.0335
_diffrn_reflns_av_sigmaI/netI 0.0599
_diffrn_reflns_limit_h_max 20
_diffrn_reflns_limit_h_min -20
_diffrn_reflns_limit_k_max 30
_diffrn_reflns_limit_k_min -37
_diffrn_reflns_limit_l_max 25
_diffrn_reflns_limit_l_min -29
_diffrn_reflns_number 21053
_diffrn_reflns_theta_full 31.78
_diffrn_reflns_theta_max 31.78
_diffrn_reflns_theta_min 1.89
_exptl_absorpt_coefficient_mu 3.190
_exptl_absorpt_correction_T_max 0.8679
_exptl_absorpt_correction_T_min 0.5679
_exptl_absorpt_correction_type SADABS
_exptl_crystal_colour purple/green
_exptl_crystal_density_diffrn 1.333
_exptl_crystal_density_method 'not measured'
_exptl_crystal_description block
_exptl_crystal_F_000 3048
_exptl_crystal_size_max 0.20
_exptl_crystal_size_mid 0.20
_exptl_crystal_size_min 0.20
_refine_diff_density_max 1.852
_refine_diff_density_min -1.600
_refine_diff_density_rms 0.127
_refine_ls_extinction_method none
_refine_ls_goodness_of_fit_ref 1.020
_refine_ls_hydrogen_treatment riding
_refine_ls_matrix_type full
_refine_ls_number_parameters 316
_refine_ls_number_reflns 11103
_refine_ls_number_restraints 0
_refine_ls_restrained_S_all 1.020
_refine_ls_R_factor_all 0.0680
_refine_ls_R_factor_gt 0.0402
_refine_ls_shift/su_max 0.843
_refine_ls_shift/su_mean 0.038
_refine_ls_structure_factor_coef Fsqd
_refine_ls_weighting_details 'calc w=1/[\s^2^(Fo^2^)+(0.0348P)^2^+0.0000P] where P=(Fo^2^+2Fc^2^)/3'
_refine_ls_weighting_scheme calc
_refine_ls_wR_factor_gt 0.0740
_refine_ls_wR_factor_ref 0.0810
_reflns_number_gt 8097
_reflns_number_total 11103
_reflns_threshold_expression >2sigma(I)
_cod_data_source_file ic035407usi20031208_122022.cif
_cod_data_source_block '[{(i-Pr)3SiO}3Ta]2(mu-Cl)2_(2)'
_cod_depositor_comments
;
The following automatic conversions were performed:
'_symmetry_cell_setting' value 'Monoclinic' changed to 'monoclinic'
according to '/home/saulius/struct/CIF-dictionaries/cif_core.dic'
dictionary named 'cif_core.dic' version 2.4.1 from 2010-06-29.

Automatic conversion script
Id: cif_fix_enum 1527 2010-12-29 10:47:43Z saulius 
;
_cod_database_code 4311055

loop_
_symmetry_equiv_pos_as_xyz
'x, y, z'
'-x, y, -z+1/2'
'x+1/2, y+1/2, z'
'-x+1/2, y+1/2, -z+1/2'
'-x, -y, -z'
'x, -y, z-1/2'
'-x+1/2, -y+1/2, -z'
'x+1/2, -y+1/2, z-1/2'

loop_
_atom_site_label
_atom_site_type_symbol
_atom_site_fract_x
_atom_site_fract_y
_atom_site_fract_z
_atom_site_U_iso_or_equiv
_atom_site_adp_type
_atom_site_occupancy
_atom_site_symmetry_multiplicity
_atom_site_calc_flag
_atom_site_refinement_flags
_atom_site_disorder_assembly
_atom_site_disorder_group
Ta1 Ta 0.893032(11) 0.068839(5) 0.248046(6) 0.02103(4) Uani 1 1 d . . .
Cl1 Cl 1.02330(7) 0.01790(3) 0.33041(4) 0.02708(19) Uani 1 1 d . . .
Si1 Si 0.86165(9) 0.14329(4) 0.38248(5) 0.0317(2) Uani 1 1 d . . .
Si2 Si 0.76732(8) -0.05325(4) 0.24508(5) 0.0273(2) Uani 1 1 d . . .
Si3 Si 0.74173(9) 0.13346(4) 0.11885(5) 0.0305(2) Uani 1 1 d . . .
O1 O 0.8698(2) 0.11217(10) 0.31439(11) 0.0302(6) Uani 1 1 d . . .
O2 O 0.8189(2) 0.00601(9) 0.24890(11) 0.0285(6) Uani 1 1 d . . .
O3 O 0.8272(2) 0.10808(10) 0.17827(11) 0.0287(6) Uani 1 1 d . . .
C1 C 0.9254(4) 0.09829(17) 0.44827(18) 0.0427(11) Uani 1 1 d . . .
H1 H 0.9873 0.0875 0.4352 0.051 Uiso 1 1 calc R . .
C2 C 0.7282(3) 0.14999(19) 0.3821(2) 0.0451(11) Uani 1 1 d . . .
H2 H 0.6997 0.1139 0.3727 0.054 Uiso 1 1 calc R . .
C3 C 0.9295(3) 0.20712(16) 0.38292(18) 0.0381(10) Uani 1 1 d . . .
H3 H 1.0005 0.1979 0.3947 0.046 Uiso 1 1 calc R . .
C4 C 0.8691(4) 0.0470(2) 0.4513(2) 0.0617(15) Uani 1 1 d . . .
H4A H 0.9136 0.0199 0.4739 0.093 Uiso 1 1 calc R . .
H4B H 0.8412 0.0348 0.4075 0.093 Uiso 1 1 calc R . .
H4C H 0.8165 0.0532 0.4745 0.093 Uiso 1 1 calc R . .
C5 C 0.9575(5) 0.1233(2) 0.5154(2) 0.0722(18) Uani 1 1 d . . .
H5A H 0.9005 0.1385 0.5290 0.108 Uiso 1 1 calc R . .
H5B H 1.0055 0.1512 0.5138 0.108 Uiso 1 1 calc R . .
H5C H 0.9869 0.0960 0.5463 0.108 Uiso 1 1 calc R . .
C6 C 0.6736(4) 0.1855(2) 0.3296(3) 0.0666(16) Uani 1 1 d . . .
H6A H 0.6057 0.1891 0.3343 0.100 Uiso 1 1 calc R . .
H6B H 0.6751 0.1700 0.2875 0.100 Uiso 1 1 calc R . .
H6C H 0.7046 0.2205 0.3330 0.100 Uiso 1 1 calc R . .
C7 C 0.7061(4) 0.1661(3) 0.4482(2) 0.0735(17) Uani 1 1 d . . .
H7A H 0.7218 0.2036 0.4563 0.110 Uiso 1 1 calc R . .
H7B H 0.7458 0.1446 0.4823 0.110 Uiso 1 1 calc R . .
H7C H 0.6367 0.1603 0.4477 0.110 Uiso 1 1 calc R . .
C8 C 0.9136(4) 0.23383(17) 0.3162(2) 0.0472(12) Uani 1 1 d . . .
H8A H 0.8447 0.2437 0.3023 0.071 Uiso 1 1 calc R . .
H8B H 0.9316 0.2091 0.2850 0.071 Uiso 1 1 calc R . .
H8C H 0.9544 0.2656 0.3188 0.071 Uiso 1 1 calc R . .
C9 C 0.9117(5) 0.2484(2) 0.4328(2) 0.0700(17) Uani 1 1 d . . .
H9A H 0.9618 0.2760 0.4373 0.105 Uiso 1 1 calc R . .
H9B H 0.9150 0.2310 0.4745 0.105 Uiso 1 1 calc R . .
H9C H 0.8470 0.2643 0.4184 0.105 Uiso 1 1 calc R . .
C10 C 0.7051(3) -0.05501(16) 0.3155(2) 0.0364(9) Uani 1 1 d . . .
H10 H 0.7580 -0.0505 0.3548 0.044 Uiso 1 1 calc R . .
C11 C 0.8643(3) -0.10558(15) 0.25359(19) 0.0343(9) Uani 1 1 d . . .
H11 H 0.9145 -0.0919 0.2303 0.041 Uiso 1 1 calc R . .
C12 C 0.6801(3) -0.05510(16) 0.1642(2) 0.0375(10) Uani 1 1 d . . .
H12 H 0.6408 -0.0218 0.1616 0.045 Uiso 1 1 calc R . .
C13 C 0.6343(4) -0.0087(2) 0.3160(2) 0.0551(13) Uani 1 1 d . . .
H13A H 0.5827 -0.0100 0.2770 0.083 Uiso 1 1 calc R . .
H13B H 0.6700 0.0248 0.3172 0.083 Uiso 1 1 calc R . .
H13C H 0.6052 -0.0113 0.3540 0.083 Uiso 1 1 calc R . .
C14 C 0.6554(4) -0.10821(18) 0.3240(2) 0.0523(13) Uani 1 1 d . . .
H14A H 0.6222 -0.1056 0.3603 0.078 Uiso 1 1 calc R . .
H14B H 0.7049 -0.1362 0.3326 0.078 Uiso 1 1 calc R . .
H14C H 0.6076 -0.1166 0.2846 0.078 Uiso 1 1 calc R . .
C15 C 0.9177(3) -0.11357(17) 0.3243(2) 0.0421(11) Uani 1 1 d . . .
H15A H 0.8753 -0.1331 0.3475 0.063 Uiso 1 1 calc R . .
H15B H 0.9337 -0.0790 0.3447 0.063 Uiso 1 1 calc R . .
H15C H 0.9780 -0.1336 0.3255 0.063 Uiso 1 1 calc R . .
C16 C 0.8316(4) -0.15968(16) 0.2231(2) 0.0493(12) Uani 1 1 d . . .
H16A H 0.8888 -0.1825 0.2253 0.074 Uiso 1 1 calc R . .
H16B H 0.7989 -0.1547 0.1780 0.074 Uiso 1 1 calc R . .
H16C H 0.7862 -0.1763 0.2466 0.074 Uiso 1 1 calc R . .
C17 C 0.6055(4) -0.1006(2) 0.1526(2) 0.0598(14) Uani 1 1 d . . .
H17A H 0.5712 -0.1005 0.1073 0.090 Uiso 1 1 calc R . .
H17B H 0.5583 -0.0959 0.1803 0.090 Uiso 1 1 calc R . .
H17C H 0.6396 -0.1344 0.1626 0.090 Uiso 1 1 calc R . .
C18 C 0.7351(4) -0.05218(18) 0.1087(2) 0.0479(12) Uani 1 1 d . . .
H18A H 0.7722 -0.0849 0.1074 0.072 Uiso 1 1 calc R . .
H18B H 0.7800 -0.0220 0.1154 0.072 Uiso 1 1 calc R . .
H18C H 0.6881 -0.0478 0.0678 0.072 Uiso 1 1 calc R . .
C19 C 0.6318(3) 0.09060(18) 0.1136(2) 0.0458(11) Uani 1 1 d . . .
H19 H 0.6555 0.0533 0.1125 0.055 Uiso 1 1 calc R . .
C20 C 0.7945(4) 0.13054(15) 0.04452(17) 0.0387(10) Uani 1 1 d . . .
H20 H 0.8636 0.1431 0.0576 0.046 Uiso 1 1 calc R . .
C21 C 0.7236(3) 0.20323(16) 0.14509(19) 0.0392(10) Uani 1 1 d . . .
H21 H 0.7173 0.2006 0.1911 0.047 Uiso 1 1 calc R . .
C22 C 0.5891(4) 0.0950(2) 0.1748(3) 0.0712(17) Uani 1 1 d . . .
H22A H 0.5640 0.1309 0.1781 0.107 Uiso 1 1 calc R . .
H22B H 0.6404 0.0874 0.2128 0.107 Uiso 1 1 calc R . .
H22C H 0.5358 0.0694 0.1725 0.107 Uiso 1 1 calc R . .
C23 C 0.5511(4) 0.0973(2) 0.0527(3) 0.0801(19) Uani 1 1 d . . .
H23A H 0.5005 0.0705 0.0524 0.120 Uiso 1 1 calc R . .
H23B H 0.5792 0.0931 0.0144 0.120 Uiso 1 1 calc R . .
H23C H 0.5222 0.1327 0.0526 0.120 Uiso 1 1 calc R . .
C24 C 0.7998(4) 0.07374(16) 0.0195(2) 0.0466(11) Uani 1 1 d . . .
H24A H 0.7336 0.0594 0.0062 0.070 Uiso 1 1 calc R . .
H24B H 0.8374 0.0516 0.0538 0.070 Uiso 1 1 calc R . .
H24C H 0.8319 0.0740 -0.0174 0.070 Uiso 1 1 calc R . .
C25 C 0.7447(5) 0.16718(19) -0.0101(2) 0.0688(18) Uani 1 1 d . . .
H25A H 0.7743 0.1621 -0.0477 0.103 Uiso 1 1 calc R . .
H25B H 0.7530 0.2041 0.0042 0.103 Uiso 1 1 calc R . .
H25C H 0.6749 0.1588 -0.0218 0.103 Uiso 1 1 calc R . .
C26 C 0.6302(4) 0.23152(19) 0.1097(3) 0.0623(15) Uani 1 1 d . . .
H26A H 0.6320 0.2687 0.1231 0.094 Uiso 1 1 calc R . .
H26B H 0.5728 0.2143 0.1203 0.094 Uiso 1 1 calc R . .
H26C H 0.6263 0.2296 0.0631 0.094 Uiso 1 1 calc R . .
C27 C 0.8134(4) 0.23677(16) 0.1457(2) 0.0441(11) Uani 1 1 d . . .
H27A H 0.8188 0.2445 0.1013 0.066 Uiso 1 1 calc R . .
H27B H 0.8716 0.2175 0.1676 0.066 Uiso 1 1 calc R . .
H27C H 0.8079 0.2700 0.1685 0.066 Uiso 1 1 calc R . .

loop_
_atom_site_aniso_label
_atom_site_aniso_U_11
_atom_site_aniso_U_22
_atom_site_aniso_U_33
_atom_site_aniso_U_23
_atom_site_aniso_U_13
_atom_site_aniso_U_12
Ta1 0.03092(8) 0.01340(6) 0.01804(6) 0.00106(6) 0.00338(5) -0.00003(6)
Cl1 0.0351(5) 0.0220(4) 0.0228(4) 0.0047(3) 0.0029(4) 0.0005(4)
Si1 0.0484(7) 0.0250(5) 0.0235(5) -0.0034(4) 0.0117(5) -0.0009(5)
Si2 0.0326(6) 0.0176(5) 0.0301(5) 0.0027(4) 0.0032(4) -0.0025(4)
Si3 0.0434(7) 0.0187(5) 0.0262(5) 0.0034(4) 0.0000(5) 0.0057(4)
O1 0.0465(17) 0.0209(13) 0.0235(12) -0.0012(10) 0.0078(12) 0.0053(11)
O2 0.0366(16) 0.0219(13) 0.0259(12) 0.0025(10) 0.0039(11) -0.0052(11)
O3 0.0432(17) 0.0207(13) 0.0211(12) 0.0027(10) 0.0040(11) 0.0069(11)
C1 0.063(3) 0.037(2) 0.027(2) 0.0040(17) 0.008(2) -0.003(2)
C2 0.053(3) 0.040(3) 0.047(3) -0.005(2) 0.023(2) -0.002(2)
C3 0.052(3) 0.029(2) 0.033(2) -0.0020(17) 0.0095(19) -0.0037(19)
C4 0.084(4) 0.045(3) 0.059(3) 0.016(2) 0.022(3) 0.000(3)
C5 0.115(5) 0.072(4) 0.028(2) 0.001(2) 0.011(3) 0.001(4)
C6 0.058(4) 0.076(4) 0.070(4) 0.013(3) 0.024(3) 0.013(3)
C7 0.077(4) 0.090(5) 0.066(3) -0.013(3) 0.043(3) -0.003(4)
C8 0.063(3) 0.029(2) 0.053(3) 0.009(2) 0.020(2) 0.004(2)
C9 0.119(5) 0.040(3) 0.055(3) -0.017(2) 0.029(3) -0.016(3)
C10 0.041(2) 0.032(2) 0.038(2) 0.0079(17) 0.0126(19) -0.0009(18)
C11 0.037(2) 0.0200(18) 0.046(2) 0.0027(16) 0.0086(19) -0.0010(16)
C12 0.038(2) 0.029(2) 0.041(2) -0.0009(17) -0.0020(19) -0.0034(17)
C13 0.058(3) 0.050(3) 0.062(3) 0.007(2) 0.023(3) 0.011(2)
C14 0.059(3) 0.039(3) 0.062(3) 0.016(2) 0.022(3) -0.009(2)
C15 0.044(3) 0.030(2) 0.048(2) 0.0132(19) 0.000(2) 0.0018(19)
C16 0.061(3) 0.021(2) 0.062(3) -0.002(2) 0.005(3) 0.005(2)
C17 0.055(3) 0.061(3) 0.055(3) -0.001(3) -0.006(3) -0.021(3)
C18 0.066(3) 0.042(3) 0.032(2) 0.0013(19) 0.001(2) -0.005(2)
C19 0.044(3) 0.031(2) 0.059(3) 0.003(2) 0.001(2) 0.004(2)
C20 0.069(3) 0.023(2) 0.0220(18) 0.0008(15) 0.0049(19) 0.0031(19)
C21 0.057(3) 0.025(2) 0.035(2) 0.0034(17) 0.008(2) 0.0127(19)
C22 0.055(4) 0.053(3) 0.110(5) 0.011(3) 0.028(3) -0.003(3)
C23 0.056(4) 0.068(4) 0.100(5) -0.002(4) -0.021(3) -0.003(3)
C24 0.075(3) 0.029(2) 0.034(2) -0.0039(18) 0.007(2) 0.004(2)
C25 0.142(6) 0.034(3) 0.028(2) 0.0102(19) 0.012(3) 0.020(3)
C26 0.070(4) 0.031(2) 0.084(4) 0.011(3) 0.009(3) 0.019(2)
C27 0.071(3) 0.024(2) 0.036(2) 0.0011(17) 0.010(2) 0.003(2)

loop_
_atom_type_symbol
_atom_type_description
_atom_type_scat_dispersion_real
_atom_type_scat_dispersion_imag
_atom_type_scat_source
C C 0.0033 0.0016 'International Tables Vol C Tables 4.2.6.8 and 6.1.1.4'
H H 0.0000 0.0000 'International Tables Vol C Tables 4.2.6.8 and 6.1.1.4'
O O 0.0106 0.0060 'International Tables Vol C Tables 4.2.6.8 and 6.1.1.4'
Si Si 0.0817 0.0704 'International Tables Vol C Tables 4.2.6.8 and 6.1.1.4'
Cl Cl 0.1484 0.1585 'International Tables Vol C Tables 4.2.6.8 and 6.1.1.4'
Ta Ta -0.7052 6.5227 'International Tables Vol C Tables 4.2.6.8 and 6.1.1.4'

loop_
_geom_angle_atom_site_label_1
_geom_angle_atom_site_label_2
_geom_angle_atom_site_label_3
_geom_angle
_geom_angle_site_symmetry_1
_geom_angle_site_symmetry_3
_geom_angle_publ_flag
O3 Ta1 O1 98.81(11) . . ?
O3 Ta1 O2 105.79(11) . . ?
O1 Ta1 O2 107.63(11) . . ?
O3 Ta1 Cl1 88.17(8) . 2_755 ?
O1 Ta1 Cl1 163.18(9) . 2_755 ?
O2 Ta1 Cl1 84.87(8) . 2_755 ?
O3 Ta1 Cl1 164.80(9) . . ?
O1 Ta1 Cl1 89.46(8) . . ?
O2 Ta1 Cl1 83.54(8) . . ?
Cl1 Ta1 Cl1 80.62(3) 2_755 . ?
O3 Ta1 Ta1 110.57(8) . 2_755 ?
O1 Ta1 Ta1 108.09(9) . 2_755 ?
O2 Ta1 Ta1 123.21(8) . 2_755 ?
Cl1 Ta1 Ta1 55.09(2) 2_755 2_755 ?
Cl1 Ta1 Ta1 54.45(2) . 2_755 ?
Ta1 Cl1 Ta1 70.47(2) 2_755 . ?
O1 Si1 C3 106.52(16) . . ?
O1 Si1 C2 106.61(17) . . ?
C3 Si1 C2 115.3(2) . . ?
O1 Si1 C1 104.54(17) . . ?
C3 Si1 C1 110.9(2) . . ?
C2 Si1 C1 112.2(2) . . ?
O2 Si2 C11 109.42(16) . . ?
O2 Si2 C10 104.58(16) . . ?
C11 Si2 C10 110.60(19) . . ?
O2 Si2 C12 105.06(16) . . ?
C11 Si2 C12 112.85(19) . . ?
C10 Si2 C12 113.8(2) . . ?
O3 Si3 C19 105.92(17) . . ?
O3 Si3 C20 105.87(17) . . ?
C19 Si3 C20 113.0(2) . . ?
O3 Si3 C21 104.78(16) . . ?
C19 Si3 C21 113.6(2) . . ?
C20 Si3 C21 112.73(18) . . ?
Si1 O1 Ta1 169.74(16) . . ?
Si2 O2 Ta1 171.35(18) . . ?
Si3 O3 Ta1 164.14(18) . . ?
C4 C1 C5 111.3(4) . . ?
C4 C1 Si1 112.1(3) . . ?
C5 C1 Si1 116.3(3) . . ?
C6 C2 C7 110.2(4) . . ?
C6 C2 Si1 114.1(3) . . ?
C7 C2 Si1 113.9(4) . . ?
C8 C3 C9 108.8(4) . . ?
C8 C3 Si1 113.3(3) . . ?
C9 C3 Si1 115.6(3) . . ?
C13 C10 C14 110.9(4) . . ?
C13 C10 Si2 113.1(3) . . ?
C14 C10 Si2 114.1(3) . . ?
C16 C11 C15 109.5(3) . . ?
C16 C11 Si2 116.0(3) . . ?
C15 C11 Si2 112.3(3) . . ?
C18 C12 C17 110.1(4) . . ?
C18 C12 Si2 111.3(3) . . ?
C17 C12 Si2 117.0(3) . . ?
C23 C19 C22 110.8(5) . . ?
C23 C19 Si3 116.0(4) . . ?
C22 C19 Si3 111.5(3) . . ?
C25 C20 C24 110.4(3) . . ?
C25 C20 Si3 114.5(3) . . ?
C24 C20 Si3 112.5(3) . . ?
C27 C21 C26 111.3(4) . . ?
C27 C21 Si3 111.3(3) . . ?
C26 C21 Si3 116.3(3) . . ?

loop_
_geom_bond_atom_site_label_1
_geom_bond_atom_site_label_2
_geom_bond_distance
_geom_bond_site_symmetry_2
_geom_bond_publ_flag
Ta1 O3 1.859(2) . ?
Ta1 O1 1.864(2) . ?
Ta1 O2 1.898(2) . ?
Ta1 Cl1 2.5702(9) 2_755 ?
Ta1 Cl1 2.5907(8) . ?
Ta1 Ta1 2.9773(3) 2_755 ?
Cl1 Ta1 2.5702(9) 2_755 ?
Si1 O1 1.670(3) . ?
Si1 C3 1.871(4) . ?
Si1 C2 1.873(5) . ?
Si1 C1 1.876(4) . ?
Si2 O2 1.657(3) . ?
Si2 C11 1.876(4) . ?
Si2 C10 1.880(4) . ?
Si2 C12 1.890(4) . ?
Si3 O3 1.675(3) . ?
Si3 C19 1.866(5) . ?
Si3 C20 1.877(4) . ?
Si3 C21 1.881(4) . ?
C1 C4 1.525(7) . ?
C1 C5 1.538(6) . ?
C2 C6 1.509(7) . ?
C2 C7 1.552(6) . ?
C3 C8 1.543(5) . ?
C3 C9 1.543(6) . ?
C10 C13 1.533(6) . ?
C10 C14 1.541(6) . ?
C11 C16 1.541(5) . ?
C11 C15 1.544(5) . ?
C12 C18 1.537(6) . ?
C12 C17 1.537(6) . ?
C19 C23 1.537(7) . ?
C19 C22 1.543(7) . ?
C20 C25 1.534(6) . ?
C20 C24 1.537(5) . ?
C21 C27 1.514(6) . ?
C21 C26 1.542(6) . ?
